data_4329038
loop_
_publ_author_name
'Daniel J. Hutchinson'
'Scott A. Cameron'
'Lyall R. Hanton'
'Stephen C. Moratti'

_publ_contact_author 'Hanton, Lyall R.'
_publ_contact_author_email lhanton@Chemistry.otago.ac.nz
_publ_section_title
;
 Sensitivity of Silver(I) Complexes of a Pyrimidine-Hydrazone Ligand to
 Solvent, Counteranion, and Metal-to-Ligand Ratio Changes
;
_journal_name_full 'Inorganic Chemistry'
_journal_page_first 5070
_journal_page_last 5081
_journal_paper_doi 10.1021/ic2025582
_journal_volume 51
_journal_year 2012
_chemical_formula_sum 'C87 H105 Ag4 B4 F16 N35 O14'
_chemical_formula_weight 2643.78
_chemical_name_systematic
;
 ?
;
_space_group_IT_number 14
_symmetry_cell_setting monoclinic
_symmetry_space_group_name_Hall '-P 2yn'
_symmetry_space_group_name_H-M 'P 1 21/n 1'
_atom_sites_solution_hydrogens geom
_atom_sites_solution_primary direct
_atom_sites_solution_secondary difmap
_audit_creation_method SHELXL-97
_cell_angle_alpha 90.000(0)
_cell_angle_beta 95.295(4)
_cell_angle_gamma 90.000(0)
_cell_formula_units_Z 2
_cell_length_a 15.7208(17)
_cell_length_b 14.6064(13)
_cell_length_c 22.919(2)
_cell_measurement_reflns_used 6735
_cell_measurement_temperature 90(2)
_cell_measurement_theta_max 23.72
_cell_measurement_theta_min 2.16
_cell_volume 5240.3(9)
_computing_cell_refinement 'Bruker SMART'
_computing_data_collection 'Bruker SMART'
_computing_data_reduction 'Bruker SAINT'
_computing_molecular_graphics 'Bruker SHELXTL'
_computing_publication_material 'Bruker SHELXTL'
_computing_structure_refinement 'SHELXL-97 (Sheldrick, 1997)'
_computing_structure_solution 'SIR97 (Altomare et al., 1999)'
_diffrn_ambient_temperature 90(2)
_diffrn_measured_fraction_theta_full 0.824
_diffrn_measured_fraction_theta_max 0.824
_diffrn_measurement_device_type 'Bruker APEXII CCD area detector'
_diffrn_measurement_method 'phi and omega scans'
_diffrn_radiation_monochromator graphite
_diffrn_radiation_source 'fine-focus sealed tube'
_diffrn_radiation_type MoK\a
_diffrn_radiation_wavelength 0.71069
_diffrn_reflns_av_R_equivalents 0.0346
_diffrn_reflns_av_sigmaI/netI 0.0319
_diffrn_reflns_limit_h_max 16
_diffrn_reflns_limit_h_min -15
_diffrn_reflns_limit_k_max 17
_diffrn_reflns_limit_k_min -17
_diffrn_reflns_limit_l_max 26
_diffrn_reflns_limit_l_min -26
_diffrn_reflns_number 42319
_diffrn_reflns_theta_full 25.50
_diffrn_reflns_theta_max 25.50
_diffrn_reflns_theta_min 2.53
_diffrn_standards_number 0
_exptl_absorpt_coefficient_mu 0.843
_exptl_absorpt_correction_T_max 1.0000
_exptl_absorpt_correction_T_min 0.88540
_exptl_absorpt_correction_type multi-scan
_exptl_absorpt_process_details 'SADABS (Bruker, 2004)'
_exptl_crystal_colour 'light yellow'
_exptl_crystal_density_diffrn 1.676
_exptl_crystal_description plate
_exptl_crystal_F_000 2672
_exptl_crystal_size_max 0.31
_exptl_crystal_size_mid 0.18
_exptl_crystal_size_min 0.13
_refine_diff_density_max 1.157
_refine_diff_density_min -0.770
_refine_diff_density_rms 0.089
_refine_ls_extinction_method none
_refine_ls_goodness_of_fit_ref 1.045
_refine_ls_hydrogen_treatment constr
_refine_ls_matrix_type full
_refine_ls_number_parameters 771
_refine_ls_number_reflns 8030
_refine_ls_number_restraints 18
_refine_ls_restrained_S_all 1.052
_refine_ls_R_factor_all 0.0624
_refine_ls_R_factor_gt 0.0479
_refine_ls_shift/su_max 0.001
_refine_ls_shift/su_mean 0.000
_refine_ls_structure_factor_coef Fsqd
_refine_ls_weighting_details 'calc w=1/[\s^2^(Fo^2^)+(0.0636P)^2^+15.1650P] where P=(Fo^2^+2Fc^2^)/3'
_refine_ls_weighting_scheme calc
_refine_ls_wR_factor_gt 0.1215
_refine_ls_wR_factor_ref 0.1310
_reflns_number_gt 6489
_reflns_number_total 8030
_reflns_threshold_expression >2\s(I)
_cod_data_source_file ic2025582_si_001_1.cif
_cod_data_source_block djh264_complex6
_cod_original_sg_symbol_H-M 'P 1 21/n 1 '
_cod_database_code 4329038

loop_
_symmetry_equiv_pos_as_xyz
'x, y, z'
'-x+1/2, y+1/2, -z+1/2'
'-x, -y, -z'
'x-1/2, -y-1/2, z-1/2'

loop_
_atom_site_label
_atom_site_type_symbol
_atom_site_fract_x
_atom_site_fract_y
_atom_site_fract_z
_atom_site_U_iso_or_equiv
_atom_site_adp_type
_atom_site_occupancy
_atom_site_symmetry_multiplicity
_atom_site_calc_flag
_atom_site_refinement_flags
_atom_site_disorder_assembly
_atom_site_disorder_group
C1 C 0.9621(3) -0.0155(4) 0.6668(2) 0.0399(12) Uani 1 1 d . . .
H1A H 0.9922 -0.0731 0.6735 0.048 Uiso 1 1 calc R . .
H1B H 0.9780 0.0239 0.7002 0.048 Uiso 1 1 calc R . .
C2 C 0.9911(3) 0.0288(3) 0.6123(2) 0.0334(12) Uani 1 1 d . . .
C3 C 1.0750(3) 0.0201(4) 0.6002(2) 0.0390(12) Uani 1 1 d . . .
H3 H 1.1135 -0.0133 0.6251 0.047 Uiso 1 1 calc R . .
C4 C 1.1013(3) 0.0615(4) 0.5506(2) 0.0411(13) Uani 1 1 d . . .
H4 H 1.1576 0.0564 0.5416 0.049 Uiso 1 1 calc R . .
C5 C 1.0428(3) 0.1103(3) 0.5149(2) 0.0365(12) Uani 1 1 d . . .
H5 H 1.0589 0.1384 0.4812 0.044 Uiso 1 1 calc R . .
C6 C 0.9596(3) 0.1172(3) 0.5297(2) 0.0312(11) Uani 1 1 d . . .
C7 C 0.8967(3) 0.1690(3) 0.4918(2) 0.0323(11) Uani 1 1 d . . .
H7 H 0.9043 0.1768 0.4523 0.039 Uiso 1 1 calc R . .
C8 C 0.7674(4) 0.2353(4) 0.4134(2) 0.0450(13) Uani 1 1 d . . .
H8A H 0.7179 0.2660 0.3952 0.068 Uiso 1 1 calc R . .
H8B H 0.7643 0.1713 0.4038 0.068 Uiso 1 1 calc R . .
H8C H 0.8179 0.2612 0.3996 0.068 Uiso 1 1 calc R . .
C9 C 0.7053(3) 0.2887(3) 0.5042(2) 0.0356(12) Uani 1 1 d . . .
C10 C 0.7163(3) 0.3124(3) 0.5630(2) 0.0326(11) Uani 1 1 d . . .
H10 H 0.7670 0.3011 0.5861 0.039 Uiso 1 1 calc R . .
C11 C 0.6463(3) 0.3545(3) 0.5853(2) 0.0369(12) Uani 1 1 d . . .
C12 C 0.5683(4) 0.3426(4) 0.4969(2) 0.0463(14) Uani 1 1 d . . .
C13 C 0.4854(4) 0.3587(6) 0.4606(3) 0.069(2) Uani 1 1 d . . .
H13A H 0.4400 0.3290 0.4787 0.104 Uiso 1 1 calc R . .
H13B H 0.4887 0.3341 0.4221 0.104 Uiso 1 1 calc R . .
H13C H 0.4743 0.4232 0.4580 0.104 Uiso 1 1 calc R . .
C14 C 0.5746(4) 0.4121(4) 0.6707(3) 0.0501(15) Uani 1 1 d . . .
H14A H 0.5643 0.3702 0.7015 0.075 Uiso 1 1 calc R . .
H14B H 0.5260 0.4129 0.6421 0.075 Uiso 1 1 calc R . .
H14C H 0.5839 0.4724 0.6867 0.075 Uiso 1 1 calc R . .
C15 C 0.7365(4) 0.4012(3) 0.7281(2) 0.0394(13) Uani 1 1 d . . .
H15 H 0.6881 0.4070 0.7483 0.047 Uiso 1 1 calc R . .
C16 C 0.8209(4) 0.4090(3) 0.7592(2) 0.0398(13) Uani 1 1 d . . .
C17 C 0.8329(4) 0.3902(4) 0.8189(2) 0.0423(13) Uani 1 1 d . . .
H17 H 0.7866 0.3755 0.8396 0.051 Uiso 1 1 calc R . .
C18 C 0.9134(4) 0.3935(4) 0.8469(3) 0.0528(16) Uani 1 1 d . . .
H18 H 0.9228 0.3800 0.8866 0.063 Uiso 1 1 calc R . .
C19 C 0.9811(4) 0.4174(4) 0.8150(3) 0.0549(16) Uani 1 1 d . A .
H19 H 1.0365 0.4201 0.8332 0.066 Uiso 1 1 calc R . .
C20 C 0.9655(4) 0.4371(4) 0.7563(2) 0.0488(15) Uani 1 1 d . . .
C22 C 0.6438(4) 0.0639(4) 0.4935(2) 0.0561(16) Uani 1 1 d . . .
H22A H 0.7034 0.0822 0.4965 0.067 Uiso 1 1 calc R . .
H22B H 0.6417 -0.0025 0.4931 0.067 Uiso 1 1 calc R . .
C23 C 0.6028(3) 0.0989(3) 0.5458(2) 0.0419(13) Uani 1 1 d . . .
C24 C 0.5169(4) 0.1206(5) 0.5432(3) 0.0590(17) Uani 1 1 d . . .
H24 H 0.4827 0.1148 0.5081 0.071 Uiso 1 1 calc R . .
C25 C 0.4820(4) 0.1508(5) 0.5928(3) 0.0672(19) Uani 1 1 d . . .
H25 H 0.4244 0.1660 0.5913 0.081 Uiso 1 1 calc R . .
C26 C 0.5339(4) 0.1583(4) 0.6446(3) 0.0551(16) Uani 1 1 d . . .
H26 H 0.5116 0.1768 0.6789 0.066 Uiso 1 1 calc R . .
C27 C 0.6196(3) 0.1376(3) 0.6445(2) 0.0394(13) Uani 1 1 d . . .
C28 C 0.6759(3) 0.1491(3) 0.6983(2) 0.0372(12) Uani 1 1 d . . .
H28 H 0.6536 0.1495 0.7344 0.045 Uiso 1 1 calc R . .
C29 C 0.7819(3) 0.1501(4) 0.8027(2) 0.0419(13) Uani 1 1 d . . .
H29A H 0.7414 0.1966 0.8107 0.063 Uiso 1 1 calc R . .
H29B H 0.8299 0.1525 0.8318 0.063 Uiso 1 1 calc R . .
H29C H 0.7552 0.0910 0.8038 0.063 Uiso 1 1 calc R . .
C30 C 0.8954(3) 0.1834(3) 0.7366(2) 0.0379(12) Uani 1 1 d . . .
C31 C 0.9186(3) 0.2245(3) 0.6860(2) 0.0389(13) Uani 1 1 d . . .
H31 H 0.8781 0.2430 0.6562 0.047 Uiso 1 1 calc R . .
C32 C 1.0056(4) 0.2368(4) 0.6822(2) 0.0460(14) Uani 1 1 d . . .
C33 C 1.0352(4) 0.1702(5) 0.7718(3) 0.0589(17) Uani 1 1 d . . .
C34 C 1.0998(4) 0.1368(7) 0.8196(3) 0.089(3) Uani 1 1 d . . .
H34A H 1.0938 0.1707 0.8549 0.133 Uiso 1 1 calc R . .
H34B H 1.1563 0.1454 0.8079 0.133 Uiso 1 1 calc R . .
H34C H 1.0904 0.0729 0.8266 0.133 Uiso 1 1 calc R . .
C35 C 1.1280(4) 0.2777(5) 0.6254(3) 0.0634(19) Uani 1 1 d . . .
H35A H 1.1366 0.2511 0.5881 0.095 Uiso 1 1 calc R . .
H35B H 1.1583 0.2426 0.6560 0.095 Uiso 1 1 calc R . .
H35C H 1.1489 0.3395 0.6267 0.095 Uiso 1 1 calc R . .
C36 C 0.9992(4) 0.3563(4) 0.5479(3) 0.0550(18) Uani 1 1 d . A .
H36 H 1.0545 0.3485 0.5374 0.066 Uiso 1 1 calc R . .
C37 C 0.9364(4) 0.4053(4) 0.5095(3) 0.0505(16) Uani 1 1 d . A .
C38 C 0.9436(5) 0.4024(4) 0.4495(3) 0.0590(19) Uani 1 1 d . . .
H38 H 0.9901 0.3740 0.4349 0.071 Uiso 1 1 calc R . .
C39 C 0.8812(6) 0.4419(5) 0.4121(3) 0.069(2) Uani 1 1 d . . .
H39 H 0.8837 0.4384 0.3717 0.083 Uiso 1 1 calc R . .
C40 C 0.8136(5) 0.4876(4) 0.4352(3) 0.0639(19) Uani 1 1 d . . .
H40 H 0.7705 0.5146 0.4105 0.077 Uiso 1 1 calc R . .
C41 C 0.8118(4) 0.4920(4) 0.4947(3) 0.0515(15) Uani 1 1 d . A .
C42 C 0.7381(4) 0.5444(4) 0.5200(3) 0.0582(17) Uani 1 1 d . A .
H42A H 0.7266 0.6004 0.4980 0.070 Uiso 1 1 calc R . .
H42B H 0.6868 0.5071 0.5158 0.070 Uiso 1 1 calc R . .
N1 N 0.9332(2) 0.0764(3) 0.57776(16) 0.0291(9) Uani 1 1 d . . .
N2 N 0.8315(3) 0.2033(3) 0.51295(16) 0.0315(9) Uani 1 1 d . . .
N3 N 0.7705(3) 0.2463(3) 0.47690(17) 0.0353(10) Uani 1 1 d . . .
N4 N 0.6322(3) 0.3030(3) 0.47004(18) 0.0411(11) Uani 1 1 d . . .
N5 N 0.5724(3) 0.3692(3) 0.5525(2) 0.0442(11) Uani 1 1 d . . .
N6 N 0.6500(3) 0.3829(3) 0.64299(18) 0.0378(10) Uani 1 1 d . . .
N7 N 0.7289(3) 0.3861(3) 0.67270(18) 0.0372(10) Uani 1 1 d . . .
N8 N 0.8871(3) 0.4335(3) 0.72820(19) 0.0436(11) Uani 1 1 d . A .
N9 N 0.6538(3) 0.1071(3) 0.59600(19) 0.0369(10) Uani 1 1 d . . .
N10 N 0.7568(3) 0.1588(3) 0.69505(17) 0.0343(10) Uani 1 1 d . . .
N11 N 0.8109(3) 0.1653(3) 0.74473(17) 0.0368(10) Uani 1 1 d . . .
N12 N 0.9528(3) 0.1579(3) 0.78081(19) 0.0479(12) Uani 1 1 d . . .
N13 N 1.0646(3) 0.2081(4) 0.7243(2) 0.0560(14) Uani 1 1 d . . .
N14 N 1.0362(3) 0.2777(4) 0.6336(2) 0.0524(13) Uani 1 1 d . . .
N15 N 0.9777(3) 0.3234(3) 0.5969(2) 0.0493(13) Uani 1 1 d . . .
N16 N 0.8720(3) 0.4528(3) 0.5322(2) 0.0515(14) Uani 1 1 d . . .
O1 O 0.8747(2) -0.0319(3) 0.66374(16) 0.0520(10) Uani 1 1 d . . .
H1 H 0.8657 -0.0781 0.6825 0.062 Uiso 1 1 calc R . .
C21 C 1.040(2) 0.465(2) 0.7196(14) 0.086(13) Uani 0.545(13) 1 d P A 1
H21A H 1.0855 0.4199 0.7245 0.104 Uiso 0.545(13) 1 calc PR A 1
H21B H 1.0200 0.4677 0.6784 0.104 Uiso 0.545(13) 1 calc PR A 1
O2 O 1.0739(5) 0.5526(5) 0.7377(3) 0.055(3) Uani 0.545(13) 1 d P A 1
H2 H 1.0355 0.5908 0.7343 0.083 Uiso 0.545(13) 1 calc PR A 1
C21A C 1.034(2) 0.468(2) 0.7211(12) 0.043(8) Uiso 0.455(13) 1 d P A 2
H21C H 1.0397 0.5343 0.7241 0.052 Uiso 0.455(13) 1 calc PR A 2
H21D H 1.0194 0.4527 0.6802 0.052 Uiso 0.455(13) 1 calc PR A 2
O2A O 1.1147(11) 0.4238(13) 0.7429(7) 0.129(7) Uani 0.455(13) 1 d P A 2
H2A H 1.1466 0.4617 0.7598 0.194 Uiso 0.455(13) 1 calc PR A 2
O3 O 0.6017(3) 0.0984(4) 0.4402(2) 0.0784(15) Uani 1 1 d . . .
H3A H 0.6056 0.1543 0.4398 0.118 Uiso 1 1 calc R . .
O4 O 0.7577(3) 0.5657(3) 0.57879(18) 0.0685(13) Uani 1 1 d . . .
H4A H 0.7325 0.6126 0.5867 0.082 Uiso 1 1 calc R B 3
B1 B 0.7491(4) -0.1943(5) 0.5313(3) 0.0455(16) Uani 1 1 d . . .
F11 F 0.6926(4) -0.2352(4) 0.5621(3) 0.148(3) Uani 1 1 d . . .
F12 F 0.7151(4) -0.1677(4) 0.4767(3) 0.136(2) Uani 1 1 d . . .
F13 F 0.7875(2) -0.1194(2) 0.55874(15) 0.0614(9) Uani 1 1 d . . .
F14 F 0.8092(3) -0.2564(3) 0.5188(2) 0.0970(16) Uani 1 1 d . . .
B2 B 0.9603(6) -0.2692(5) 0.6689(4) 0.067(2) Uani 1 1 d . . .
F21 F 0.9359(3) -0.3551(2) 0.6558(2) 0.0858(13) Uani 1 1 d . . .
F22 F 0.8867(4) -0.2174(4) 0.6760(4) 0.168(3) Uani 1 1 d . . .
F23 F 1.0065(3) -0.2277(2) 0.63031(17) 0.0846(13) Uani 1 1 d . . .
F24 F 0.9896(6) -0.2582(5) 0.7224(2) 0.176(4) Uani 1 1 d . . .
Ag1 Ag 0.79731(2) 0.09397(3) 0.600515(16) 0.03686(15) Uani 1 1 d . . .
Ag2A Ag 0.8588(2) 0.4494(2) 0.62872(8) 0.0342(6) Uani 0.805(19) 1 d P A 3
Ag2B Ag 0.8888(19) 0.4284(11) 0.6431(11) 0.055(4) Uani 0.195(19) 1 d P A 4
C44 C 1.3028(8) 0.2937(13) 0.7588(5) 0.154(7) Uani 0.80 1 d PD . .
H44A H 1.2987 0.2291 0.7515 0.231 Uiso 0.80 1 calc PR . .
H44B H 1.2467 0.3182 0.7621 0.231 Uiso 0.80 1 calc PR . .
H44C H 1.3381 0.3045 0.7945 0.231 Uiso 0.80 1 calc PR . .
O7 O 1.3418(11) 0.302(2) 0.6674(9) 0.60(3) Uani 0.80 1 d PDU . .
N18 N 1.3420(10) 0.3407(13) 0.7081(8) 0.205(9) Uani 0.80 1 d PD . .
O8 O 1.337(2) 0.4155(13) 0.7067(15) 0.54(3) Uani 0.80 1 d PD . .
C43 C 1.1877(15) 0.565(2) 0.8503(10) 0.29(2) Uani 0.70 1 d PD . .
H43A H 1.2057 0.6275 0.8549 0.429 Uiso 0.70 1 calc PR . .
H43B H 1.2038 0.5319 0.8858 0.429 Uiso 0.70 1 calc PR . .
H43C H 1.1268 0.5627 0.8418 0.429 Uiso 0.70 1 calc PR . .
N17 N 1.2282(10) 0.5239(14) 0.8026(10) 0.57(5) Uani 0.70 1 d PD . .
O5 O 1.2397(14) 0.4473(13) 0.8091(9) 0.328(17) Uani 0.70 1 d PD . .
O6 O 1.2564(17) 0.5672(18) 0.7726(11) 0.39(2) Uani 0.70 1 d PD . .

loop_
_atom_site_aniso_label
_atom_site_aniso_U_11
_atom_site_aniso_U_22
_atom_site_aniso_U_33
_atom_site_aniso_U_23
_atom_site_aniso_U_13
_atom_site_aniso_U_12
C1 0.050(3) 0.038(3) 0.034(3) -0.005(2) 0.016(2) -0.003(2)
C2 0.042(3) 0.032(3) 0.028(3) -0.012(2) 0.013(2) -0.009(2)
C3 0.039(3) 0.043(3) 0.035(3) -0.008(3) 0.004(2) -0.004(2)
C4 0.036(3) 0.046(3) 0.042(3) -0.016(3) 0.014(2) -0.012(2)
C5 0.040(3) 0.040(3) 0.032(3) -0.012(2) 0.016(2) -0.014(2)
C6 0.039(3) 0.029(2) 0.027(2) -0.012(2) 0.014(2) -0.014(2)
C7 0.046(3) 0.029(3) 0.024(2) -0.010(2) 0.015(2) -0.010(2)
C8 0.057(3) 0.047(3) 0.033(3) -0.002(3) 0.014(2) 0.005(3)
C9 0.045(3) 0.026(3) 0.038(3) -0.002(2) 0.016(2) -0.011(2)
C10 0.043(3) 0.026(3) 0.030(3) -0.003(2) 0.016(2) -0.008(2)
C11 0.052(3) 0.026(3) 0.035(3) -0.002(2) 0.023(3) -0.016(2)
C12 0.047(3) 0.051(3) 0.044(3) -0.005(3) 0.015(3) -0.010(3)
C13 0.040(4) 0.111(6) 0.058(4) -0.015(4) 0.013(3) -0.004(4)
C14 0.058(4) 0.048(3) 0.049(3) -0.004(3) 0.030(3) -0.001(3)
C15 0.054(4) 0.027(3) 0.041(3) -0.005(2) 0.028(3) -0.007(2)
C16 0.058(4) 0.027(3) 0.039(3) -0.014(2) 0.030(3) -0.007(2)
C17 0.052(4) 0.037(3) 0.040(3) -0.011(3) 0.019(3) -0.009(2)
C18 0.078(5) 0.041(3) 0.040(3) -0.016(3) 0.013(3) -0.004(3)
C19 0.055(4) 0.052(4) 0.059(4) -0.022(3) 0.009(3) -0.013(3)
C20 0.065(4) 0.043(3) 0.041(3) -0.025(3) 0.022(3) -0.014(3)
C22 0.070(4) 0.055(4) 0.045(3) -0.011(3) 0.013(3) -0.032(3)
C23 0.041(3) 0.035(3) 0.051(3) -0.003(3) 0.010(3) -0.021(2)
C24 0.050(4) 0.066(4) 0.060(4) -0.004(3) 0.003(3) -0.024(3)
C25 0.039(4) 0.087(5) 0.077(5) -0.011(4) 0.013(3) -0.017(3)
C26 0.045(4) 0.059(4) 0.064(4) -0.010(3) 0.024(3) -0.014(3)
C27 0.040(3) 0.033(3) 0.048(3) -0.001(3) 0.020(2) -0.013(2)
C28 0.042(3) 0.028(3) 0.046(3) -0.002(2) 0.026(2) -0.007(2)
C29 0.053(3) 0.039(3) 0.037(3) -0.005(3) 0.025(2) -0.005(2)
C30 0.045(3) 0.037(3) 0.034(3) -0.017(2) 0.015(2) -0.011(2)
C31 0.044(3) 0.037(3) 0.038(3) -0.018(3) 0.017(2) -0.018(2)
C32 0.048(3) 0.053(3) 0.040(3) -0.030(3) 0.017(3) -0.022(3)
C33 0.053(4) 0.080(5) 0.044(3) -0.030(3) 0.004(3) -0.013(3)
C34 0.054(4) 0.141(8) 0.070(5) -0.015(5) -0.002(4) -0.015(5)
C35 0.048(4) 0.074(4) 0.073(4) -0.028(4) 0.032(3) -0.034(3)
C36 0.060(4) 0.055(4) 0.057(4) -0.034(3) 0.044(3) -0.040(3)
C37 0.065(4) 0.044(3) 0.048(3) -0.016(3) 0.032(3) -0.030(3)
C38 0.081(5) 0.047(4) 0.056(4) -0.022(3) 0.047(4) -0.035(3)
C39 0.111(6) 0.053(4) 0.051(4) -0.009(4) 0.042(4) -0.034(4)
C40 0.099(5) 0.049(4) 0.048(4) -0.001(3) 0.030(4) -0.030(4)
C41 0.076(4) 0.037(3) 0.045(3) -0.002(3) 0.022(3) -0.022(3)
C42 0.087(5) 0.047(4) 0.043(3) 0.000(3) 0.018(3) -0.028(3)
N1 0.036(2) 0.029(2) 0.024(2) -0.0094(18) 0.0104(17) -0.0080(18)
N2 0.043(2) 0.024(2) 0.029(2) -0.0079(19) 0.0123(19) -0.0099(18)
N3 0.046(3) 0.034(2) 0.027(2) -0.0059(19) 0.0100(19) -0.002(2)
N4 0.040(3) 0.046(3) 0.039(2) -0.006(2) 0.016(2) -0.007(2)
N5 0.043(3) 0.043(3) 0.049(3) -0.004(2) 0.019(2) -0.008(2)
N6 0.046(3) 0.032(2) 0.039(2) -0.007(2) 0.021(2) -0.0058(19)
N7 0.057(3) 0.023(2) 0.036(2) -0.0067(19) 0.027(2) -0.0090(19)
N8 0.056(3) 0.037(2) 0.042(3) -0.020(2) 0.024(2) -0.019(2)
N9 0.039(2) 0.030(2) 0.045(3) -0.003(2) 0.020(2) -0.0141(18)
N10 0.042(3) 0.028(2) 0.036(2) -0.0085(19) 0.0176(19) -0.0086(18)
N11 0.042(3) 0.037(2) 0.034(2) -0.007(2) 0.0192(19) -0.0069(19)
N12 0.047(3) 0.060(3) 0.039(3) -0.019(2) 0.016(2) -0.013(2)
N13 0.043(3) 0.077(4) 0.051(3) -0.031(3) 0.018(2) -0.024(3)
N14 0.048(3) 0.060(3) 0.054(3) -0.027(3) 0.031(2) -0.031(3)
N15 0.052(3) 0.050(3) 0.049(3) -0.023(3) 0.026(2) -0.028(2)
N16 0.069(3) 0.045(3) 0.047(3) -0.021(3) 0.040(3) -0.039(3)
O1 0.054(3) 0.064(3) 0.041(2) 0.014(2) 0.0207(18) -0.007(2)
C21 0.057(13) 0.101(18) 0.110(19) -0.077(14) 0.053(11) -0.053(11)
O2 0.060(5) 0.044(5) 0.064(5) -0.015(4) 0.020(4) -0.014(4)
O2A 0.113(13) 0.176(17) 0.107(11) -0.042(11) 0.053(10) -0.031(11)
O3 0.064(3) 0.110(4) 0.060(3) -0.014(3) 0.004(2) -0.021(3)
O4 0.098(4) 0.064(3) 0.047(2) 0.002(2) 0.026(2) 0.007(3)
B1 0.048(4) 0.046(4) 0.045(4) -0.006(3) 0.013(3) -0.004(3)
F11 0.159(5) 0.145(5) 0.159(5) -0.090(4) 0.127(4) -0.115(4)
F12 0.156(5) 0.088(3) 0.148(5) -0.007(3) -0.080(4) -0.015(3)
F13 0.067(2) 0.056(2) 0.065(2) -0.0209(18) 0.0285(18) -0.0198(17)
F14 0.078(3) 0.048(2) 0.175(5) -0.030(3) 0.064(3) -0.019(2)
B2 0.090(6) 0.057(5) 0.064(5) -0.014(4) 0.054(5) -0.014(4)
F21 0.114(3) 0.041(2) 0.114(3) -0.016(2) 0.075(3) -0.019(2)
F22 0.145(5) 0.074(3) 0.310(10) -0.028(5) 0.144(6) -0.018(3)
F23 0.138(4) 0.053(2) 0.075(2) -0.015(2) 0.076(3) -0.028(2)
F24 0.282(9) 0.191(7) 0.056(3) 0.010(4) 0.022(4) -0.128(7)
Ag1 0.0376(2) 0.0397(2) 0.0361(2) -0.00640(18) 0.01888(17) -0.00919(17)
Ag2A 0.0446(9) 0.0358(7) 0.0246(5) -0.0053(4) 0.0167(5) -0.0086(6)
Ag2B 0.074(8) 0.044(3) 0.055(6) -0.016(4) 0.044(6) -0.015(4)
C44 0.088(9) 0.29(2) 0.086(8) 0.046(12) -0.003(7) -0.040(12)
O7 0.130(13) 0.88(7) 0.75(5) -0.57(5) -0.21(2) 0.21(2)
N18 0.094(10) 0.168(16) 0.35(3) 0.046(18) 0.000(15) -0.034(10)
O8 0.74(7) 0.182(19) 0.77(7) 0.09(3) 0.43(6) -0.14(3)
C43 0.13(2) 0.50(6) 0.22(3) -0.25(4) 0.017(18) -0.01(3)
N17 0.103(16) 0.37(4) 1.17(12) 0.49(6) -0.30(4) -0.12(2)
O5 0.29(3) 0.32(3) 0.33(3) 0.18(3) -0.19(2) -0.04(2)
O6 0.34(3) 0.40(4) 0.44(4) -0.05(3) 0.15(3) -0.24(3)

loop_
_atom_type_symbol
_atom_type_description
_atom_type_scat_dispersion_real
_atom_type_scat_dispersion_imag
_atom_type_scat_source
C C 0.0033 0.0016 'International Tables Vol C Tables 4.2.6.8 and 6.1.1.4'
H H 0.0000 0.0000 'International Tables Vol C Tables 4.2.6.8 and 6.1.1.4'
B B 0.0013 0.0007 'International Tables Vol C Tables 4.2.6.8 and 6.1.1.4'
N N 0.0061 0.0033 'International Tables Vol C Tables 4.2.6.8 and 6.1.1.4'
O O 0.0106 0.0060 'International Tables Vol C Tables 4.2.6.8 and 6.1.1.4'
F F 0.0171 0.0103 'International Tables Vol C Tables 4.2.6.8 and 6.1.1.4'
Ag Ag -0.8971 1.1015 'International Tables Vol C Tables 4.2.6.8 and 6.1.1.4'

loop_
_geom_angle_atom_site_label_1
_geom_angle_atom_site_label_2
_geom_angle_atom_site_label_3
_geom_angle
O1 C1 C2 113.8(4)
O1 C1 H1A 108.8
C2 C1 H1A 108.8
O1 C1 H1B 108.8
C2 C1 H1B 108.8
H1A C1 H1B 107.7
N1 C2 C3 122.6(4)
N1 C2 C1 117.9(4)
C3 C2 C1 119.5(5)
C2 C3 C4 119.2(5)
C2 C3 H3 120.4
C4 C3 H3 120.4
C5 C4 C3 118.8(5)
C5 C4 H4 120.6
C3 C4 H4 120.6
C4 C5 C6 119.2(5)
C4 C5 H5 120.4
C6 C5 H5 120.4
N1 C6 C5 122.4(5)
N1 C6 C7 118.0(4)
C5 C6 C7 119.6(4)
N2 C7 C6 119.9(4)
N2 C7 H7 120.0
C6 C7 H7 120.0
N3 C8 H8A 109.5
N3 C8 H8B 109.5
H8A C8 H8B 109.5
N3 C8 H8C 109.5
H8A C8 H8C 109.5
H8B C8 H8C 109.5
N4 C9 C10 123.3(5)
N4 C9 N3 115.6(4)
C10 C9 N3 121.1(5)
C9 C10 C11 115.7(5)
C9 C10 H10 122.1
C11 C10 H10 122.1
N5 C11 N6 116.5(5)
N5 C11 C10 122.3(5)
N6 C11 C10 121.1(5)
N5 C12 N4 126.1(5)
N5 C12 C13 116.6(5)
N4 C12 C13 117.3(5)
C12 C13 H13A 109.5
C12 C13 H13B 109.5
H13A C13 H13B 109.5
C12 C13 H13C 109.5
H13A C13 H13C 109.5
H13B C13 H13C 109.5
N6 C14 H14A 109.5
N6 C14 H14B 109.5
H14A C14 H14B 109.5
N6 C14 H14C 109.5
H14A C14 H14C 109.5
H14B C14 H14C 109.5
N7 C15 C16 119.7(5)
N7 C15 H15 120.1
C16 C15 H15 120.1
N8 C16 C17 121.6(5)
N8 C16 C15 118.3(5)
C17 C16 C15 120.1(5)
C18 C17 C16 119.4(5)
C18 C17 H17 120.3
C16 C17 H17 120.3
C17 C18 C19 118.9(6)
C17 C18 H18 120.6
C19 C18 H18 120.6
C20 C19 C18 119.4(6)
C20 C19 H19 120.3
C18 C19 H19 120.3
N8 C20 C19 122.4(5)
N8 C20 C21A 115.6(11)
C19 C20 C21A 121.8(11)
N8 C20 C21 117.2(13)
C19 C20 C21 120.4(14)
C21A C20 C21 3(2)
O3 C22 C23 111.3(6)
O3 C22 H22A 109.4
C23 C22 H22A 109.4
O3 C22 H22B 109.4
C23 C22 H22B 109.4
H22A C22 H22B 108.0
N9 C23 C24 121.3(5)
N9 C23 C22 116.5(5)
C24 C23 C22 122.2(5)
C25 C24 C23 119.9(6)
C25 C24 H24 120.0
C23 C24 H24 120.0
C24 C25 C26 119.0(6)
C24 C25 H25 120.5
C26 C25 H25 120.5
C27 C26 C25 118.6(6)
C27 C26 H26 120.7
C25 C26 H26 120.7
N9 C27 C26 122.4(5)
N9 C27 C28 118.4(5)
C26 C27 C28 119.2(5)
N10 C28 C27 119.3(4)
N10 C28 H28 120.4
C27 C28 H28 120.4
N11 C29 H29A 109.5
N11 C29 H29B 109.5
H29A C29 H29B 109.5
N11 C29 H29C 109.5
H29A C29 H29C 109.5
H29B C29 H29C 109.5
N12 C30 C31 122.8(5)
N12 C30 N11 115.5(4)
C31 C30 N11 121.7(5)
C30 C31 C32 116.4(5)
C30 C31 H31 121.8
C32 C31 H31 121.8
N13 C32 N14 116.3(5)
N13 C32 C31 122.3(5)
N14 C32 C31 121.4(6)
N13 C33 N12 126.2(6)
N13 C33 C34 117.7(6)
N12 C33 C34 116.1(6)
C33 C34 H34A 109.5
C33 C34 H34B 109.5
H34A C34 H34B 109.5
C33 C34 H34C 109.5
H34A C34 H34C 109.5
H34B C34 H34C 109.5
N14 C35 H35A 109.5
N14 C35 H35B 109.5
H35A C35 H35B 109.5
N14 C35 H35C 109.5
H35A C35 H35C 109.5
H35B C35 H35C 109.5
N15 C36 C37 119.4(5)
N15 C36 H36 120.3
C37 C36 H36 120.3
N16 C37 C38 121.4(7)
N16 C37 C36 120.4(5)
C38 C37 C36 118.2(6)
C39 C38 C37 119.2(6)
C39 C38 H38 120.4
C37 C38 H38 120.4
C38 C39 C40 119.3(6)
C38 C39 H39 120.4
C40 C39 H39 120.4
C41 C40 C39 119.1(7)
C41 C40 H40 120.5
C39 C40 H40 120.5
N16 C41 C40 122.6(6)
N16 C41 C42 118.5(5)
C40 C41 C42 118.9(7)
O4 C42 C41 111.6(6)
O4 C42 H42A 109.3
C41 C42 H42A 109.3
O4 C42 H42B 109.3
C41 C42 H42B 109.3
H42A C42 H42B 108.0
C2 N1 C6 117.7(4)
C2 N1 Ag1 121.8(3)
C6 N1 Ag1 120.5(3)
C7 N2 N3 119.8(4)
N2 N3 C9 116.1(4)
N2 N3 C8 120.7(4)
C9 N3 C8 122.6(4)
C9 N4 C12 115.5(4)
C12 N5 C11 117.0(5)
N7 N6 C11 116.5(4)
N7 N6 C14 120.8(4)
C11 N6 C14 122.7(5)
C15 N7 N6 119.9(4)
C15 N7 Ag2A 109.1(3)
N6 N7 Ag2A 123.0(3)
C20 N8 C16 118.3(5)
C20 N8 Ag2B 112.7(9)
C16 N8 Ag2B 126.3(7)
C20 N8 Ag2A 124.1(4)
C16 N8 Ag2A 117.3(4)
Ag2B N8 Ag2A 14.4(9)
C23 N9 C27 118.7(5)
C23 N9 Ag1 123.1(3)
C27 N9 Ag1 117.5(3)
C28 N10 N11 120.3(4)
C28 N10 Ag1 109.8(3)
N11 N10 Ag1 124.2(3)
N10 N11 C30 115.8(4)
N10 N11 C29 121.8(4)
C30 N11 C29 122.4(4)
C33 N12 C30 115.8(5)
C33 N13 C32 116.4(5)
N15 N14 C32 116.3(4)
N15 N14 C35 122.3(5)
C32 N14 C35 121.2(6)
C36 N15 N14 120.1(5)
C36 N15 Ag2B 110.9(7)
N14 N15 Ag2B 115.5(9)
C41 N16 C37 118.2(5)
C41 N16 Ag2A 121.1(4)
C37 N16 Ag2A 120.2(5)
C41 N16 Ag2B 134.2(8)
C37 N16 Ag2B 107.2(8)
Ag2A N16 Ag2B 13.1(5)
C1 O1 Ag1 108.6(3)
C1 O1 H1 109.5
Ag1 O1 H1 141.9
O2 C21 C20 110.9(18)
O2 C21 H21A 109.5
C20 C21 H21A 109.5
O2 C21 H21B 109.5
C20 C21 H21B 109.5
H21A C21 H21B 108.1
C21 O2 H2 109.5
C20 C21A O2A 109.1(16)
C20 C21A H21C 109.9
O2A C21A H21C 109.9
C20 C21A H21D 109.9
O2A C21A H21D 109.9
H21C C21A H21D 108.3
C21A O2A H2A 109.5
C22 O3 H3A 109.5
C42 O4 Ag2A 111.3(4)
C42 O4 H4A 109.5
Ag2A O4 H4A 139.3
F11 B1 F14 108.9(6)
F11 B1 F12 113.0(6)
F14 B1 F12 102.6(6)
F11 B1 F13 113.7(5)
F14 B1 F13 110.0(5)
F12 B1 F13 108.1(5)
F24 B2 F21 113.7(8)
F24 B2 F23 114.0(7)
F21 B2 F23 116.0(6)
F24 B2 F22 92.8(7)
F21 B2 F22 108.0(7)
F23 B2 F22 109.6(7)
N9 Ag1 N1 164.00(14)
N9 Ag1 N10 70.97(14)
N1 Ag1 N10 124.39(13)
N9 Ag1 O1 120.32(13)
N1 Ag1 O1 68.99(13)
N10 Ag1 O1 85.87(13)
N16 Ag2A N8 163.0(3)
N16 Ag2A O4 69.5(2)
N8 Ag2A O4 125.1(2)
N16 Ag2A N7 123.50(19)
N8 Ag2A N7 69.94(15)
O4 Ag2A N7 85.9(2)
N8 Ag2B N15 122.0(18)
N8 Ag2B N16 167.8(14)
N15 Ag2B N16 70.1(3)
N18 C44 H44A 109.5
N18 C44 H44B 109.5
H44A C44 H44B 109.5
N18 C44 H44C 109.5
H44A C44 H44C 109.5
H44B C44 H44C 109.5
O7 N18 O8 120(2)
O7 N18 C44 116.6(17)
O8 N18 C44 115.9(17)
N17 C43 H43A 109.5
N17 C43 H43B 109.5
H43A C43 H43B 109.5
N17 C43 H43C 109.5
H43A C43 H43C 109.5
H43B C43 H43C 109.5
O6 N17 O5 127(2)
O6 N17 C43 119(2)
O5 N17 C43 112.6(18)

loop_
_geom_bond_atom_site_label_1
_geom_bond_atom_site_label_2
_geom_bond_distance
C1 O1 1.391(6)
C1 C2 1.515(7)
C1 H1A 0.9700
C1 H1B 0.9700
C2 N1 1.344(6)
C2 C3 1.379(7)
C3 C4 1.384(7)
C3 H3 0.9300
C4 C5 1.372(8)
C4 H4 0.9300
C5 C6 1.385(7)
C5 H5 0.9300
C6 N1 1.352(6)
C6 C7 1.465(7)
C7 N2 1.277(6)
C7 H7 0.9300
C8 N3 1.460(6)
C8 H8A 0.9600
C8 H8B 0.9600
C8 H8C 0.9600
C9 N4 1.346(7)
C9 C10 1.386(7)
C9 N3 1.394(6)
C10 C11 1.398(7)
C10 H10 0.9300
C11 N5 1.342(7)
C11 N6 1.381(6)
C12 N5 1.328(7)
C12 N4 1.355(7)
C12 C13 1.498(8)
C13 H13A 0.9600
C13 H13B 0.9600
C13 H13C 0.9600
C14 N6 1.459(7)
C14 H14A 0.9600
C14 H14B 0.9600
C14 H14C 0.9600
C15 N7 1.284(6)
C15 C16 1.452(8)
C15 H15 0.9300
C16 N8 1.361(6)
C16 C17 1.392(7)
C17 C18 1.366(8)
C17 H17 0.9300
C18 C19 1.390(9)
C18 H18 0.9300
C19 C20 1.375(9)
C19 H19 0.9300
C20 N8 1.339(8)
C20 C21A 1.47(3)
C20 C21 1.57(3)
C22 O3 1.427(8)
C22 C23 1.503(8)
C22 H22A 0.9700
C22 H22B 0.9700
C23 N9 1.345(7)
C23 C24 1.383(8)
C24 C25 1.379(9)
C24 H24 0.9300
C25 C26 1.382(9)
C25 H25 0.9300
C26 C27 1.382(8)
C26 H26 0.9300
C27 N9 1.353(6)
C27 C28 1.459(8)
C28 N10 1.289(6)
C28 H28 0.9300
C29 N11 1.462(6)
C29 H29A 0.9600
C29 H29B 0.9600
C29 H29C 0.9600
C30 N12 1.345(7)
C30 C31 1.383(7)
C30 N11 1.385(6)
C31 C32 1.390(7)
C31 H31 0.9300
C32 N13 1.342(8)
C32 N14 1.389(7)
C33 N13 1.342(8)
C33 N12 1.344(7)
C33 C34 1.505(10)
C34 H34A 0.9600
C34 H34B 0.9600
C34 H34C 0.9600
C35 N14 1.472(7)
C35 H35A 0.9600
C35 H35B 0.9600
C35 H35C 0.9600
C36 N15 1.294(7)
C36 C37 1.450(9)
C36 H36 0.9300
C37 N16 1.368(8)
C37 C38 1.393(8)
C38 C39 1.369(10)
C38 H38 0.9300
C39 C40 1.400(10)
C39 H39 0.9300
C40 C41 1.368(8)
C40 H40 0.9300
C41 N16 1.347(8)
C41 C42 1.546(9)
C42 O4 1.389(7)
C42 H42A 0.9700
C42 H42B 0.9700
N1 Ag1 2.259(4)
N2 N3 1.361(6)
N6 N7 1.359(6)
N7 Ag2A 2.535(4)
N8 Ag2B 1.95(2)
N8 Ag2A 2.294(5)
N9 Ag1 2.257(4)
N10 N11 1.360(6)
N10 Ag1 2.501(4)
N14 N15 1.362(7)
N15 Ag2B 2.387(17)
N16 Ag2A 2.241(5)
N16 Ag2B 2.55(3)
O1 Ag1 2.576(4)
O1 H1 0.8200
C21 O2 1.42(3)
C21 H21A 0.9700
C21 H21B 0.9700
O2 H2 0.8200
C21A O2A 1.47(3)
C21A H21C 0.9700
C21A H21D 0.9700
O2A H2A 0.8200
O3 H3A 0.8200
O4 Ag2A 2.527(7)
O4 H4A 0.8200
B1 F11 1.325(8)
B1 F14 1.358(8)
B1 F12 1.370(8)
B1 F13 1.375(7)
B2 F24 1.281(10)
B2 F21 1.339(9)
B2 F23 1.339(8)
B2 F22 1.404(10)
C44 N18 1.527(14)
C44 H44A 0.9600
C44 H44B 0.9600
C44 H44C 0.9600
O7 N18 1.090(16)
N18 O8 1.096(16)
C43 N17 1.445(18)
C43 H43A 0.9600
C43 H43B 0.9600
C43 H43C 0.9600
N17 O6 1.060(16)
N17 O5 1.141(16)
